data_1502031
loop_
_publ_author_name
'\<Duri\<s, Andrej'
'Wiesenganger, Tom\'a\<s'
'Morav\<c\'ikov\'a, Daniela'
'Baran, Peter'
'Ko\<z\'i\<sek, Jozef'
'Da\"ich, Adam'
'Berke\<s, Du\<san'

_publ_section_title
;
 Expedient and practical synthesis of CERT-dependent ceramide trafficking
 inhibitor HPA-12 and its analogues.
;
_journal_issue 7
_journal_name_full 'Organic letters'
_journal_page_first 1642
_journal_page_last 1645
_journal_paper_doi 10.1021/ol2001057
_journal_volume 13
_journal_year 2011
_chemical_absolute_configuration syn
_chemical_formula_moiety 'C13 H20 N O4'
_chemical_formula_sum 'C13 H20 N O4'
_chemical_formula_weight 254.30
_chemical_name_systematic
; 
 ? 
;
_space_group_IT_number 4
_symmetry_cell_setting monoclinic
_symmetry_space_group_name_Hall 'P 2yb'
_symmetry_space_group_name_H-M 'P 1 21 1'
_atom_sites_solution_hydrogens geom
_atom_sites_solution_primary direct
_atom_sites_solution_secondary difmap
_audit_creation_method SHELXL-97
_cell_angle_alpha 90.00
_cell_angle_beta 98.117(4)
_cell_angle_gamma 90.00
_cell_formula_units_Z 2
_cell_length_a 7.7687(3)
_cell_length_b 6.0916(2)
_cell_length_c 14.9497(6)
_cell_measurement_reflns_used 18522
_cell_measurement_temperature 293(2)
_cell_measurement_theta_max 29.2784
_cell_measurement_theta_min 3.5338
_cell_volume 700.39(5)
_computing_cell_refinement 'CrysAlis CCD'
_computing_data_collection 'CrysAlis CCD (Oxford Diffraction, 2010)'
_computing_data_reduction 'CrysAlis RED (Oxford Diffraction, 2010)'
_computing_molecular_graphics 'DIAMOND (Brandenburg, 1998)'
_computing_publication_material ' enCIFer (Allen et al., 2004)'
_computing_structure_refinement 'G. M. Sheldrick, Acta Cryst., A46 (2008) 112.'
_computing_structure_solution 'G. M. Sheldrick, Acta Cryst., A46 (2008) 112.'
_diffrn_ambient_temperature 293(2)
_diffrn_measured_fraction_theta_full 0.996
_diffrn_measured_fraction_theta_max 0.996
_diffrn_measurement_device_type 'Goniometer Xcalibur, CCD: Ruby (Gemini Mo)'
_diffrn_measurement_method
;
Rotation method data acquisition using \w and \f scans
;
_diffrn_radiation_monochromator graphite
_diffrn_radiation_source 'fine-focus sealed tube'
_diffrn_radiation_type MoK\a
_diffrn_radiation_wavelength 0.71073
_diffrn_reflns_av_R_equivalents 0.0208
_diffrn_reflns_av_sigmaI/netI 0.0098
_diffrn_reflns_limit_h_max 9
_diffrn_reflns_limit_h_min -9
_diffrn_reflns_limit_k_max 7
_diffrn_reflns_limit_k_min -7
_diffrn_reflns_limit_l_max 18
_diffrn_reflns_limit_l_min -18
_diffrn_reflns_number 28447
_diffrn_reflns_theta_full 26.37
_diffrn_reflns_theta_max 26.37
_diffrn_reflns_theta_min 4.08
_exptl_absorpt_coefficient_mu 0.089
_exptl_absorpt_correction_T_max 0.975
_exptl_absorpt_correction_T_min 0.943
_exptl_absorpt_correction_type analytical
_exptl_absorpt_process_details
;
CrysAlisPro, Oxford Diffraction Ltd.,
Version 1.171.34.40 (release 27-08-2010 CrysAlis171 .NET)
(compiled Aug 27 2010,11:50:40)
Analytical numeric absorption correction using a multifaceted crystal
model based on expressions derived by R.C. Clark & J.S. Reid.
(Clark, R. C. & Reid, J. S. (1995). Acta Cryst. A51, 887-897)
;
_exptl_crystal_colour colourless
_exptl_crystal_density_diffrn 1.206
_exptl_crystal_density_method 'not measured'
_exptl_crystal_description block
_exptl_crystal_F_000 274
_exptl_crystal_size_max 0.982
_exptl_crystal_size_mid 0.442
_exptl_crystal_size_min 0.340
_refine_diff_density_max 0.730
_refine_diff_density_min -0.450
_refine_diff_density_rms 0.055
_refine_ls_abs_structure_details 'Flack H D (1983), Acta Cryst. A39, 876-881'
_refine_ls_abs_structure_Flack 0(3)
_refine_ls_extinction_method none
_refine_ls_goodness_of_fit_ref 1.120
_refine_ls_hydrogen_treatment mixed
_refine_ls_matrix_type full
_refine_ls_number_parameters 161
_refine_ls_number_reflns 2854
_refine_ls_number_restraints 137
_refine_ls_restrained_S_all 1.508
_refine_ls_R_factor_all 0.0743
_refine_ls_R_factor_gt 0.0693
_refine_ls_shift/su_max 0.000
_refine_ls_shift/su_mean 0.000
_refine_ls_structure_factor_coef Fsqd
_refine_ls_weighting_details 'calc w=1/[\s^2^(Fo^2^)+(0.1291P)^2^+0.2391P] where P=(Fo^2^+2Fc^2^)/3'
_refine_ls_weighting_scheme calc
_refine_ls_wR_factor_gt 0.2060
_refine_ls_wR_factor_ref 0.2115
_reflns_number_gt 2554
_reflns_number_total 2854
_reflns_threshold_expression >2sigma(I)
_cod_data_source_file ol2001057_si_003.cif
_cod_data_source_block I
_cod_original_sg_symbol_H-M 'P 21'
_cod_database_code 1502031

loop_
_symmetry_equiv_pos_as_xyz
'x, y, z'
'-x, y+1/2, -z'

loop_
_atom_site_label
_atom_site_type_symbol
_atom_site_fract_x
_atom_site_fract_y
_atom_site_fract_z
_atom_site_U_iso_or_equiv
_atom_site_adp_type
_atom_site_occupancy
_atom_site_symmetry_multiplicity
_atom_site_calc_flag
_atom_site_refinement_flags
_atom_site_disorder_assembly
_atom_site_disorder_group
C1 C 0.8664(5) 0.5999(7) 0.2706(3) 0.0445(9) Uani 1 1 d U . .
H1A H 0.9072 0.7168 0.3134 0.053 Uiso 1 1 calc R . .
C2 C 0.7074(5) 0.4905(8) 0.3015(3) 0.0464(9) Uani 1 1 d U . .
H2A H 0.6931 0.3457 0.2745 0.056 Uiso 1 1 calc R . .
H2B H 0.6049 0.5757 0.2791 0.056 Uiso 1 1 calc R . .
C3 C 0.7177(4) 0.4673(2) 0.40468(18) 0.0500(9) Uani 1 1 d DU B .
H3A H 0.7373 0.6115 0.4334 0.060 Uiso 1 1 calc R . .
C4 C 0.8600(4) 0.3089(2) 0.44415(18) 0.0790(18) Uani 1 1 d RDU . .
H4B H 0.9701 0.3865 0.4511 0.095 Uiso 0.700(17) 1 d PRD . .
H4A H 0.8387 0.2641 0.5039 0.095 Uiso 1 1 d RD . .
H4C H 0.8681(7) 0.1838(5) 0.4086(3) 0.095 Uiso 0.300(17) 1 d PD A 1
C5 C 0.8199(5) 0.7007(7) 0.1773(3) 0.0447(9) Uani 1 1 d U . .
C6 C 0.7351(7) 0.9008(8) 0.1687(3) 0.0597(11) Uani 1 1 d U . .
H6A H 0.7108 0.9725 0.2204 0.072 Uiso 1 1 calc R . .
C7 C 0.6856(7) 0.9969(9) 0.0855(4) 0.0674(13) Uani 1 1 d U . .
H7A H 0.6270 1.1304 0.0819 0.081 Uiso 1 1 calc R . .
C8 C 0.7222(6) 0.8971(10) 0.0072(3) 0.0605(11) Uani 1 1 d U . .
C9 C 0.8079(7) 0.6967(10) 0.0156(3) 0.0663(14) Uani 1 1 d U . .
H9A H 0.8336 0.6258 -0.0360 0.080 Uiso 1 1 calc R . .
C10 C 0.8559(6) 0.6001(9) 0.0991(3) 0.0554(10) Uani 1 1 d U . .
H10 H 0.9132 0.4657 0.1027 0.067 Uiso 1 1 calc R . .
C11 C 0.6703(8) 1.0023(15) -0.0838(4) 0.0872(19) Uani 1 1 d U . .
H11C H 0.6123 1.1388 -0.0763 0.105 Uiso 1 1 calc R . .
H11B H 0.5934 0.9061 -0.1213 0.105 Uiso 1 1 calc R . .
H11A H 0.7723 1.0291 -0.1117 0.105 Uiso 1 1 calc R . .
C12 C 0.3408(5) 0.8503(7) 0.3330(3) 0.0442(9) Uani 1 1 d U . .
C13 C 0.2628(7) 0.9849(10) 0.2533(3) 0.0692(14) Uani 1 1 d U . .
H13C H 0.3085 1.1315 0.2592 0.083 Uiso 1 1 calc R . .
H13B H 0.1388 0.9893 0.2511 0.083 Uiso 1 1 calc R . .
H13A H 0.2914 0.9200 0.1988 0.083 Uiso 1 1 calc R . .
N1 N 0.5509(4) 0.3748(6) 0.4244(2) 0.0454(8) Uani 1 1 d U . .
H1NA H 0.5294 0.2417 0.4009 0.054 Uiso 1 1 d R B .
H1NB H 0.5527 0.3688 0.4841 0.054 Uiso 1 1 d R . .
H1NC H 0.4680 0.4671 0.4007 0.054 Uiso 1 1 d R . .
O1 O 1.0018(2) 0.4380(2) 0.27224(12) 0.0582(8) Uani 1 1 d U . .
H1W H 1.1111 0.4962 0.2884 0.087 Uiso 1 1 d R . .
O2 O 0.8792(2) 0.1180(2) 0.39502(12) 0.094(3) Uani 0.700(17) 1 d PRDU B .
O3 O 0.4515(2) 0.9353(2) 0.39078(12) 0.0603(9) Uani 1 1 d RU . .
O4 O 0.2972(2) 0.6511(2) 0.33654(12) 0.0592(9) Uani 1 1 d RU . .
O5 O 1.0384(6) 0.3655(19) 0.4654(5) 0.094(3) Uani 0.05 1 d PDU B 1
O6 O 1.0411(6) 0.299(3) 0.4397(11) 0.094(3) Uani 0.25 1 d PDU B 1

loop_
_atom_site_aniso_label
_atom_site_aniso_U_11
_atom_site_aniso_U_22
_atom_site_aniso_U_33
_atom_site_aniso_U_23
_atom_site_aniso_U_13
_atom_site_aniso_U_12
C1 0.0396(18) 0.0388(19) 0.053(2) -0.0053(16) 0.0002(15) 0.0017(15)
C2 0.0400(17) 0.052(2) 0.0450(19) -0.0041(17) -0.0013(14) 0.0027(16)
C3 0.051(2) 0.054(2) 0.042(2) -0.0017(17) -0.0018(15) 0.0028(19)
C4 0.078(3) 0.108(5) 0.047(2) 0.000(3) -0.006(2) 0.036(3)
C5 0.0376(17) 0.042(2) 0.053(2) -0.0030(16) 0.0018(15) -0.0037(15)
C6 0.074(3) 0.044(2) 0.059(2) -0.005(2) 0.004(2) 0.010(2)
C7 0.077(3) 0.051(3) 0.072(3) 0.008(2) 0.004(2) 0.010(2)
C8 0.056(2) 0.068(3) 0.058(2) 0.009(2) 0.0081(19) -0.006(2)
C9 0.067(3) 0.082(4) 0.052(2) -0.003(2) 0.013(2) 0.010(3)
C10 0.054(2) 0.051(2) 0.063(3) -0.001(2) 0.0115(19) 0.010(2)
C11 0.081(4) 0.113(5) 0.067(3) 0.024(3) 0.007(3) 0.002(4)
C12 0.0458(19) 0.044(2) 0.0429(19) 0.0009(15) 0.0059(15) 0.0070(16)
C13 0.076(3) 0.064(3) 0.063(3) 0.011(2) -0.005(2) 0.013(3)
N1 0.0554(18) 0.0398(17) 0.0396(15) 0.0007(13) 0.0018(13) 0.0034(14)
O1 0.0438(15) 0.0505(17) 0.078(2) 0.0044(16) 0.0018(13) 0.0062(13)
O2 0.110(5) 0.068(4) 0.092(4) -0.012(3) -0.025(3) 0.034(3)
O3 0.076(2) 0.0530(18) 0.0490(16) -0.0018(14) -0.0011(14) -0.0115(16)
O4 0.0442(15) 0.0509(18) 0.078(2) 0.0067(15) -0.0063(13) 0.0007(13)
O5 0.110(5) 0.068(4) 0.092(4) -0.012(3) -0.025(3) 0.034(3)
O6 0.110(5) 0.068(4) 0.092(4) -0.012(3) -0.025(3) 0.034(3)

loop_
_atom_type_symbol
_atom_type_description
_atom_type_scat_dispersion_real
_atom_type_scat_dispersion_imag
_atom_type_scat_source
C C 0.0033 0.0016 'International Tables Vol C Tables 4.2.6.8 and 6.1.1.4'
H H 0.0000 0.0000 'International Tables Vol C Tables 4.2.6.8 and 6.1.1.4'
N N 0.0061 0.0033 'International Tables Vol C Tables 4.2.6.8 and 6.1.1.4'
O O 0.0106 0.0060 'International Tables Vol C Tables 4.2.6.8 and 6.1.1.4'

loop_
_geom_angle_atom_site_label_1
_geom_angle_atom_site_label_2
_geom_angle_atom_site_label_3
_geom_angle
O1 C1 C5 111.8(3)
O1 C1 C2 108.4(3)
C5 C1 C2 110.8(3)
O1 C1 H1A 108.6
C5 C1 H1A 108.6
C2 C1 H1A 108.6
C1 C2 C3 114.3(3)
C1 C2 H2A 108.7
C3 C2 H2A 108.7
C1 C2 H2B 108.7
C3 C2 H2B 108.7
H2A C2 H2B 107.6
N1 C3 C4 106.83(17)
N1 C3 C2 108.2(2)
C4 C3 C2 112.27(18)
N1 C3 H3A 109.8
C4 C3 H3A 109.8
C2 C3 H3A 109.8
O2 C4 O6 76.1(8)
O2 C4 O5 98.4(5)
O6 C4 O5 22.7(8)
O2 C4 C3 116.76(14)
O6 C4 C3 132.7(8)
O5 C4 C3 124.4(5)
O2 C4 H4B 107.7
O6 C4 H4B 32.8
O5 C4 H4B 16.2
C3 C4 H4B 108.3
O2 C4 H4A 107.2
O6 C4 H4A 109.3
O5 C4 H4A 98.7
C3 C4 H4A 109.0
H4B C4 H4A 107.5
O2 C4 H4C 3.3(3)
O6 C4 H4C 78.1(8)
O5 C4 H4C 100.5(4)
C3 C4 H4C 113.5(3)
H4B C4 H4C 109.2
H4A C4 H4C 109.2
C6 C5 C10 117.5(4)
C6 C5 C1 119.4(4)
C10 C5 C1 123.1(4)
C7 C6 C5 121.8(5)
C7 C6 H6A 119.1
C5 C6 H6A 119.1
C6 C7 C8 120.8(5)
C6 C7 H7A 119.6
C8 C7 H7A 119.6
C7 C8 C9 117.6(4)
C7 C8 C11 121.1(5)
C9 C8 C11 121.3(5)
C10 C9 C8 121.4(5)
C10 C9 H9A 119.3
C8 C9 H9A 119.3
C9 C10 C5 120.9(4)
C9 C10 H10 119.5
C5 C10 H10 119.5
C8 C11 H11C 109.5
C8 C11 H11B 109.5
H11C C11 H11B 109.5
C8 C11 H11A 109.5
H11C C11 H11A 109.5
H11B C11 H11A 109.5
O3 C12 O4 122.4(3)
O3 C12 C13 119.1(4)
O4 C12 C13 118.5(4)
C12 C13 H13C 109.5
C12 C13 H13B 109.5
H13C C13 H13B 109.5
C12 C13 H13A 109.5
H13C C13 H13A 109.5
H13B C13 H13A 109.5
C3 N1 H1NA 112.9
C3 N1 H1NB 109.0
H1NA N1 H1NB 109.5
C3 N1 H1NC 106.5
H1NA N1 H1NC 109.5
H1NB N1 H1NC 109.5
C1 O1 H1W 112.7
C4 O2 O6 52.6(4)
C4 O2 H4C 6.6(6)
O6 O2 H4C 56.6(7)
O6 O5 C4 78.5(4)
O6 O5 H4B 91.6
C4 O5 H4B 28.9
O5 O6 C4 78.7(5)
O5 O6 O2 128.9(5)
C4 O6 O2 51.3(4)
O5 O6 H4B 44.1
C4 O6 H4B 41.1
O2 O6 H4B 91.2

loop_
_geom_bond_atom_site_label_1
_geom_bond_atom_site_label_2
_geom_bond_distance
C1 O1 1.440(4)
C1 C5 1.520(6)
C1 C2 1.531(6)
C1 H1A 0.9800
C2 C3 1.539(5)
C2 H2A 0.9700
C2 H2B 0.9700
C3 N1 1.481(5)
C3 C4 1.5219
C3 H3A 0.9800
C4 O2 1.3945(12)
C4 O6 1.4189(14)
C4 O5 1.4198(14)
C4 H4B 0.9700
C4 H4A 0.9700
C4 H4C 0.9364(18)
C5 C6 1.383(6)
C5 C10 1.384(6)
C6 C7 1.380(7)
C6 H6A 0.9300
C7 C8 1.383(8)
C7 H7A 0.9300
C8 C9 1.388(8)
C8 C11 1.506(7)
C9 C10 1.382(7)
C9 H9A 0.9300
C10 H10 0.9300
C11 H11C 0.9600
C11 H11B 0.9600
C11 H11A 0.9600
C12 O3 1.242(4)
C12 O4 1.263(5)
C12 C13 1.502(6)
C13 H13C 0.9600
C13 H13B 0.9600
C13 H13A 0.9600
N1 H1NA 0.8901
N1 H1NB 0.8900
N1 H1NC 0.8900
O1 H1W 0.9203
O2 O6 1.735(15)
O2 H4C 0.463(3)
O5 O6 0.56(2)
O5 H4B 0.5577
O6 H4B 0.8007

loop_
_geom_torsion_atom_site_label_1
_geom_torsion_atom_site_label_2
_geom_torsion_atom_site_label_3
_geom_torsion_atom_site_label_4
_geom_torsion
O1 C1 C2 C3 80.4(4)
C5 C1 C2 C3 -156.6(3)
C1 C2 C3 N1 175.9(3)
C1 C2 C3 C4 -66.5(3)
N1 C3 C4 O2 77.8(2)
C2 C3 C4 O2 -40.6(2)
N1 C3 C4 O6 173.6(10)
C2 C3 C4 O6 55.2(10)
N1 C3 C4 O5 -159.2(4)
C2 C3 C4 O5 82.4(4)
O1 C1 C5 C6 -160.0(4)
C2 C1 C5 C6 79.0(5)
O1 C1 C5 C10 21.0(5)
C2 C1 C5 C10 -100.1(5)
C10 C5 C6 C7 0.8(7)
C1 C5 C6 C7 -178.2(4)
C5 C6 C7 C8 -1.2(8)
C6 C7 C8 C9 0.8(8)
C6 C7 C8 C11 -179.3(5)
C7 C8 C9 C10 -0.3(8)
C11 C8 C9 C10 179.9(5)
C8 C9 C10 C5 0.0(8)
C6 C5 C10 C9 -0.3(7)
C1 C5 C10 C9 178.8(4)
O5 C4 O2 O6 -4.4(9)
C3 C4 O2 O6 131.2(7)
O2 C4 O5 O6 11(2)
C3 C4 O5 O6 -120(2)
C4 O5 O6 O2 -11(2)
O2 C4 O6 O5 -169(2)
C3 C4 O6 O5 78(2)
O5 C4 O6 O2 169(2)
C3 C4 O6 O2 -113.8(6)
C4 O2 O6 O5 14(3)
